data_9004762
loop_
_publ_author_name
'Krivovichev, S. V.'
'Burns, P. C.'

_publ_section_title
;
 Crystal chemistry of uranyl molybdates. VIII. Crystal structures of
 Na3Tl3[(UO2)(MoO4)4], Na13-xTl3+x[(UO2)(MoO4)3]4(H2O)6+x (x=0.1),
 Na3Tl5[(UO2)(MoO4)2]2(H2O)3 and Na2[(UO2)(MoO4)2](H2O)4
 Sample 1
;
_journal_name_full 'The Canadian Mineralogist'
_journal_page_first 707
_journal_page_last 719
_journal_paper_doi 10.2113/gscanmin.41.3.707
_journal_volume 41
_journal_year 2003
_chemical_formula_structural Na3Tl3[(UO2)(MoO4)4]
_chemical_formula_sum 'Mo4 Na3 O18 Tl3 U'
_space_group_IT_number 60
_symmetry_space_group_name_Hall '-P 2n 2ab'
_symmetry_space_group_name_H-M 'P b c n'
_cell_angle_alpha 90
_cell_angle_beta 90
_cell_angle_gamma 90
_cell_length_a 20.5823
_cell_length_b 7.4391
_cell_length_c 26.2514
_cell_formula_units_Z 8
_cell_volume 4019.451
_database_code_amcsd 0005855
_exptl_crystal_density_diffrn 5.261
_cod_original_formula_sum 'U Mo4 Tl3 Na3 O18'
_cod_database_code 9004762
_amcsd_formula_title Na3Tl3[(UO2)(MoO4)4]

loop_
_space_group_symop_operation_xyz
x,y,z
x,-y,1/2+z
-x,y,1/2-z
1/2-x,1/2+y,z
1/2+x,1/2-y,-z
1/2+x,1/2+y,1/2-z
1/2-x,1/2-y,1/2+z
-x,-y,-z

loop_
_atom_site_aniso_label
_atom_site_aniso_U_11
_atom_site_aniso_U_22
_atom_site_aniso_U_33
_atom_site_aniso_U_12
_atom_site_aniso_U_13
_atom_site_aniso_U_23
U 0.00900 0.02180 0.01560 -0.00100 0.00020 -0.00180
Mo(1) 0.01380 0.02300 0.01920 0.00170 0.00060 0.00120
Mo(2) 0.01130 0.02480 0.01500 0.00100 0.00170 0.00110
Mo(3) 0.01370 0.01940 0.01740 -0.00290 0.00050 0.00180
Mo(4) 0.02480 0.02750 0.02400 -0.00690 0.00570 -0.00560
Tl(1) 0.03090 0.04120 0.03230 0.00260 -0.00170 -0.00330
Tl(2) 0.02390 0.03640 0.03030 -0.00190 -0.00960 -0.00150
Tl(3) 0.02910 0.03150 0.04090 -0.00130 -0.00180 -0.00770
Na(1) 0.01300 0.01300 0.04000 -0.01100 0.01400 -0.01300
Na(2) 0.01800 0.03700 0.04600 -0.00100 0.00000 -0.00900
O(1) 0.01100 0.04000 0.02200 -0.00400 -0.00100 0.00900
O(2) 0.01800 0.02200 0.03100 -0.00500 0.00300 0.00000
O(3) 0.01200 0.02500 0.02700 -0.00200 0.00600 -0.00400
O(4) 0.02300 0.01800 0.01800 -0.00400 -0.00300 -0.00100
O(5) 0.03400 0.03000 0.02900 0.00800 -0.00500 0.00500
O(6) 0.02300 0.03800 0.04000 0.00900 -0.01000 0.00800
O(7) 0.02300 0.03600 0.02600 -0.00500 0.00700 -0.00500
O(8) 0.03500 0.02400 0.03700 0.00600 -0.01900 0.00100
O(9) 0.01700 0.03300 0.03100 0.00300 0.00700 -0.00100
O(10) 0.01300 0.04000 0.02400 -0.00800 -0.01000 0.00000
O(11) 0.04100 0.01900 0.04400 -0.00200 0.02200 -0.00200
O(12) 0.01500 0.04300 0.04100 0.01000 0.00300 0.00200
O(13) 0.03200 0.03700 0.02100 -0.01000 0.00600 0.00400
O(14) 0.02200 0.05800 0.06800 -0.00700 0.02500 -0.01600
O(15) 0.02900 0.05200 0.04900 -0.00700 -0.01300 0.00600
O(16) 0.08500 0.02800 0.03600 -0.01000 0.01700 0.00000
O(17) 0.01800 0.06500 0.04900 -0.01600 0.01100 -0.02500
O(18) 0.02400 0.05100 0.02900 -0.00200 0.00600 -0.01600

loop_
_atom_site_label
_atom_site_fract_x
_atom_site_fract_y
_atom_site_fract_z
_atom_site_occupancy
_atom_site_U_iso_or_equiv
U 0.50971 0.37338 0.12930 1.00000 0.01550
Mo(1) 0.40279 0.76420 -0.00948 1.00000 0.01870
Mo(2) 0.39264 0.39700 0.24780 1.00000 0.01700
Mo(3) 0.67391 -0.36440 0.12343 1.00000 0.01680
Mo(4) 0.34990 0.11790 0.11875 1.00000 0.02550
Tl(1) 0.32829 0.62135 0.11755 1.00000 0.03480
Tl(2) 0.57676 -0.25801 0.00878 1.00000 0.03020
Tl(3) 0.21487 0.39732 0.24619 1.00000 0.03380
Na(1) 0.84040 -0.36950 0.13440 1.00000 0.02200
Na(2) 0.25900 0.03860 -0.01620 1.00000 0.03300
Na(3) 0.96700 -0.66800 0.18700 0.35000 0.07000
Na(4) 0.99490 -0.63700 0.16220 0.65000 0.05900
O(1) 0.41330 0.27090 0.09540 1.00000 0.02400
O(2) 0.35030 0.59920 0.01350 1.00000 0.02400
O(3) 0.54110 0.14780 0.14090 1.00000 0.02100
O(4) 0.46860 0.65440 -0.04380 1.00000 0.02000
O(5) 0.35910 0.91730 -0.04920 1.00000 0.03100
O(6) 0.43870 0.88170 0.03920 1.00000 0.03400
O(7) 0.71200 -0.30290 0.06660 1.00000 0.02800
O(8) 0.34010 0.56210 0.22670 1.00000 0.03200
O(9) 0.62070 -0.54660 0.11280 1.00000 0.02700
O(10) 0.44270 0.49630 0.29540 1.00000 0.02600
O(11) 0.63250 -0.18130 0.14960 1.00000 0.03500
O(12) 0.48200 0.59610 0.11980 1.00000 0.03300
O(13) 0.34570 0.22730 0.27630 1.00000 0.03000
O(14) 0.29670 0.23500 0.16010 1.00000 0.04900
O(15) 0.73510 -0.42800 0.16680 1.00000 0.04300
O(16) 0.38080 -0.05960 0.15540 1.00000 0.05000
O(17) 0.30600 0.03400 0.06730 1.00000 0.04400
O(18) 0.43970 0.30200 0.19750 1.00000 0.03500

loop_
_cod_related_entry_id
_cod_related_entry_database
_cod_related_entry_code
1 AMCSD 0005855
